data_7028338
loop_
_publ_author_name
'Mikata, Yuji'
'Nodomi, Yuki'
'Kizu, Asako'
'Konno, Hideo'

_publ_section_title
;
 Quinoline-attached triazacyclononane (TACN) derivatives as fluorescent
 zinc sensors.
;
_journal_issue 4
_journal_name_full 'Dalton transactions (Cambridge, England : 2003)'
_journal_page_first 1684
_journal_page_last 1690
_journal_paper_doi 10.1039/c3dt52107a
_journal_volume 43
_journal_year 2014
_chemical_formula_moiety 'C39 H42 Cl2 N6 O11 Zn'
_chemical_formula_sum 'C39 H42 Cl2 N6 O11 Zn'
_chemical_formula_weight 907.08
_space_group_IT_number 14
_symmetry_cell_setting monoclinic
_symmetry_Int_Tables_number 14
_symmetry_space_group_name_Hall '-P 2ybc'
_symmetry_space_group_name_H-M 'P 1 21/c 1'
_atom_sites_solution_hydrogens geom
_atom_sites_solution_primary direct
_atom_sites_solution_secondary difmap
_cell_angle_alpha 90.0000
_cell_angle_beta 112.9761(17)
_cell_angle_gamma 90.0000
_cell_formula_units_Z 4
_cell_length_a 9.7431(4)
_cell_length_b 37.9514(11)
_cell_length_c 11.4609(4)
_cell_measurement_reflns_used 8105
_cell_measurement_temperature 123
_cell_measurement_theta_max 27.48
_cell_measurement_theta_min 3.13
_cell_volume 3901.6(2)
_computing_cell_refinement CrystalClear
_computing_data_collection 'CrystalClear (Rigaku/MSC Inc., 2006)'
_computing_data_reduction CrystalClear
_computing_molecular_graphics 'CrystalStructure 4.0'
_computing_publication_material 'CrystalStructure 4.0 (Rigaku, 2010)'
_computing_structure_refinement 'SHELXL97 (Sheldrick, 2008)'
_computing_structure_solution 'SIR92 (Altomare, et al., 1994)'
_diffrn_ambient_temperature 123
_diffrn_detector_area_resol_mean 7.314
_diffrn_measured_fraction_theta_full 0.994
_diffrn_measured_fraction_theta_max 0.994
_diffrn_measurement_device_type 'Rigaku Mercury70'
_diffrn_measurement_method \w
_diffrn_radiation_type 'Mo K\a'
_diffrn_radiation_wavelength 0.71070
_diffrn_reflns_av_R_equivalents 0.0240
_diffrn_reflns_limit_h_max 12
_diffrn_reflns_limit_h_min -12
_diffrn_reflns_limit_k_max 49
_diffrn_reflns_limit_k_min -49
_diffrn_reflns_limit_l_max 14
_diffrn_reflns_limit_l_min -13
_diffrn_reflns_number 33276
_diffrn_reflns_theta_full 27.48
_diffrn_reflns_theta_max 27.48
_diffrn_standards_number 0
_exptl_absorpt_coefficient_mu 0.837
_exptl_absorpt_correction_T_max 0.846
_exptl_absorpt_correction_T_min 0.705
_exptl_absorpt_correction_type multi-scan
_exptl_absorpt_process_details 'REQAB (Rigaku, 1998)'
_exptl_crystal_colour yellow
_exptl_crystal_density_diffrn 1.544
_exptl_crystal_density_method 'not measured'
_exptl_crystal_description unknown
_exptl_crystal_F_000 1880.00
_exptl_crystal_size_max 0.500
_exptl_crystal_size_mid 0.500
_exptl_crystal_size_min 0.200
_refine_diff_density_max 0.810
_refine_diff_density_min -1.050
_refine_ls_extinction_method none
_refine_ls_goodness_of_fit_ref 1.069
_refine_ls_hydrogen_treatment refxyz
_refine_ls_number_parameters 727
_refine_ls_number_reflns 8893
_refine_ls_number_restraints 0
_refine_ls_R_factor_gt 0.0391
_refine_ls_shift/su_max 0.001
_refine_ls_structure_factor_coef Fsqd
_refine_ls_weighting_details 'w = 1/[\s^2^(Fo^2^)+(0.0404P)^2^+3.3937P] where P=(Fo^2^+2Fc^2^)/3'
_refine_ls_weighting_scheme calc
_refine_ls_wR_factor_ref 0.0953
_reflns_number_gt 8318
_reflns_number_total 8893
_reflns_threshold_expression F^2^>2.0\s(F^2^)
_cod_data_source_file c3dt52107a.txt
_cod_data_source_block 6-MeOTQTACN-ZnClO4-111109-
_cod_original_cell_volume 3901.6(3)
_cod_database_code 7028338

loop_
_symmetry_equiv_pos_site_id
_symmetry_equiv_pos_as_xyz
1 +X,+Y,+Z
2 -X,1/2+Y,1/2-Z
3 -X,-Y,-Z
4 +X,1/2-Y,1/2+Z

loop_
_atom_site_label
_atom_site_type_symbol
_atom_site_fract_x
_atom_site_fract_y
_atom_site_fract_z
_atom_site_U_iso_or_equiv
_atom_site_adp_type
_atom_site_occupancy
_atom_site_symmetry_multiplicity
_atom_site_calc_flag
Zn1 Zn 0.29620(2) 0.098692(5) 0.864701(19) 0.01895(7) Uani 1.0 4 d
Cl1 Cl 0.23168(5) 0.007030(12) 1.36552(4) 0.02299(10) Uani 1.0 4 d
Cl2 Cl 0.85188(7) 0.192894(17) 1.40346(6) 0.04344(15) Uani 1.0 4 d
O1 O 1.07309(15) 0.12697(4) 1.20328(13) 0.0277(3) Uani 1.0 4 d
O2 O 0.51695(19) 0.24731(4) 0.60966(17) 0.0372(4) Uani 1.0 4 d
O3 O 0.29624(18) 0.22214(4) 1.32838(15) 0.0333(4) Uani 1.0 4 d
O4 O 0.32755(19) 0.03647(4) 1.42030(16) 0.0369(4) Uani 1.0 4 d
O5 O 0.2596(2) -0.00671(4) 1.25972(15) 0.0389(4) Uani 1.0 4 d
O6 O 0.07952(18) 0.01832(5) 1.32322(19) 0.0462(5) Uani 1.0 4 d
O7 O 0.2580(2) -0.02035(4) 1.45832(15) 0.0370(4) Uani 1.0 4 d
O8 O 0.7486(2) 0.16842(6) 1.4192(2) 0.0529(5) Uani 1.0 4 d
O9 O 0.8009(9) 0.22632(13) 1.3862(8) 0.136(3) Uani 0.7500 4 d
O10 O 0.9654(7) 0.17552(12) 1.3868(9) 0.136(3) Uani 0.7500 4 d
O11 O 0.9918(8) 0.1936(4) 1.5029(13) 0.130(6) Uani 0.3750 4 d
O12 O 0.8324(16) 0.18583(17) 1.2713(9) 0.110(5) Uani 0.3750 4 d
O13 O 0.8006(14) 0.2167(6) 1.3177(17) 0.216(13) Uani 0.3750 4 d
O14 O 0.9262(8) 0.20635(16) 1.5345(6) 0.0493(15) Uani 0.3750 4 d
N1 N 0.18935(17) 0.06348(4) 0.95971(15) 0.0212(4) Uani 1.0 4 d
N2 N 0.32106(18) 0.04663(4) 0.78563(15) 0.0231(4) Uani 1.0 4 d
N3 N 0.07561(18) 0.09312(5) 0.71271(16) 0.0251(4) Uani 1.0 4 d
N4 N 0.47617(17) 0.09161(4) 1.05381(14) 0.0186(3) Uani 1.0 4 d
N5 N 0.41490(17) 0.11243(4) 0.74283(14) 0.0201(3) Uani 1.0 4 d
N6 N 0.17748(17) 0.14715(4) 0.88588(15) 0.0220(4) Uani 1.0 4 d
C1 C 0.2104(3) 0.02581(5) 0.9344(2) 0.0260(4) Uani 1.0 4 d
C2 C 0.3357(3) 0.02101(5) 0.8867(2) 0.0265(4) Uani 1.0 4 d
C3 C 0.1880(3) 0.03912(6) 0.6677(2) 0.0290(5) Uani 1.0 4 d
C4 C 0.0977(3) 0.07225(6) 0.61277(19) 0.0294(5) Uani 1.0 4 d
C5 C -0.0279(3) 0.07509(6) 0.7612(2) 0.0294(5) Uani 1.0 4 d
C6 C 0.0303(3) 0.07382(6) 0.90581(19) 0.0260(4) Uani 1.0 4 d
C7 C 0.2625(2) 0.07187(5) 1.09513(18) 0.0222(4) Uani 1.0 4 d
C8 C 0.4290(2) 0.07525(5) 1.13424(17) 0.0204(4) Uani 1.0 4 d
C9 C 0.5262(3) 0.06307(6) 1.25373(18) 0.0255(4) Uani 1.0 4 d
C10 C 0.6762(3) 0.06855(6) 1.29149(19) 0.0276(5) Uani 1.0 4 d
C11 C 0.8843(3) 0.09579(5) 1.25127(19) 0.0247(4) Uani 1.0 4 d
C12 C 0.9306(2) 0.11614(5) 1.17556(18) 0.0231(4) Uani 1.0 4 d
C13 C 0.8264(3) 0.12812(6) 1.05754(19) 0.0254(4) Uani 1.0 4 d
C14 C 0.6792(3) 0.11948(5) 1.01696(18) 0.0240(4) Uani 1.0 4 d
C15 C 0.6264(2) 0.09874(5) 1.09334(17) 0.0181(4) Uani 1.0 4 d
C16 C 0.7313(2) 0.08734(5) 1.21279(18) 0.0214(4) Uani 1.0 4 d
C17 C 1.1785(3) 0.12129(7) 1.3306(3) 0.0343(5) Uani 1.0 4 d
C18 C 0.4570(3) 0.04913(5) 0.7596(2) 0.0262(4) Uani 1.0 4 d
C19 C 0.4677(2) 0.08454(5) 0.70356(17) 0.0212(4) Uani 1.0 4 d
C20 C 0.5410(2) 0.08712(6) 0.61924(19) 0.0240(4) Uani 1.0 4 d
C21 C 0.5633(2) 0.11961(6) 0.57782(19) 0.0244(4) Uani 1.0 4 d
C22 C 0.5415(3) 0.18447(5) 0.58591(19) 0.0245(4) Uani 1.0 4 d
C23 C 0.4963(3) 0.21323(6) 0.6333(2) 0.0277(5) Uani 1.0 4 d
C24 C 0.4205(3) 0.20858(6) 0.7155(3) 0.0309(5) Uani 1.0 4 d
C25 C 0.3921(3) 0.17579(6) 0.7492(2) 0.0275(5) Uani 1.0 4 d
C26 C 0.4380(2) 0.14545(5) 0.70300(17) 0.0204(4) Uani 1.0 4 d
C27 C 0.5142(2) 0.15019(5) 0.62078(17) 0.0212(4) Uani 1.0 4 d
C28 C 0.6165(3) 0.25410(7) 0.5475(3) 0.0401(6) Uani 1.0 4 d
C29 C 0.0267(3) 0.12934(6) 0.6716(2) 0.0304(5) Uani 1.0 4 d
C30 C 0.0494(3) 0.15152(6) 0.7864(2) 0.0264(4) Uani 1.0 4 d
C31 C -0.0610(3) 0.17556(6) 0.7861(3) 0.0313(5) Uani 1.0 4 d
C32 C -0.0396(3) 0.19462(6) 0.8928(3) 0.0315(5) Uani 1.0 4 d
C33 C 0.1214(3) 0.20976(5) 1.1141(3) 0.0291(5) Uani 1.0 4 d
C34 C 0.2558(3) 0.20614(5) 1.2136(2) 0.0278(5) Uani 1.0 4 d
C35 C 0.3708(3) 0.18504(5) 1.2019(2) 0.0258(4) Uani 1.0 4 d
C36 C 0.3448(3) 0.16616(5) 1.09463(19) 0.0238(4) Uani 1.0 4 d
C37 C 0.2039(2) 0.16748(5) 0.99192(19) 0.0223(4) Uani 1.0 4 d
C38 C 0.0942(3) 0.19082(5) 1.0007(2) 0.0259(4) Uani 1.0 4 d
C39 C 0.1855(4) 0.24368(7) 1.3481(3) 0.0423(6) Uani 1.0 4 d
H1 H 0.232(3) 0.0122(7) 1.007(3) 0.026(6) Uiso 1.0 4 d
H2 H 0.117(3) 0.0169(7) 0.873(3) 0.025(6) Uiso 1.0 4 d
H3 H 0.435(3) 0.0254(6) 0.957(3) 0.024(6) Uiso 1.0 4 d
H4 H 0.337(3) -0.0034(7) 0.859(3) 0.028(6) Uiso 1.0 4 d
H5 H 0.127(3) 0.0213(7) 0.689(3) 0.029(6) Uiso 1.0 4 d
H6 H 0.219(3) 0.0293(7) 0.607(3) 0.033(7) Uiso 1.0 4 d
H7 H 0.002(3) 0.0651(7) 0.547(3) 0.033(7) Uiso 1.0 4 d
H8 H 0.150(3) 0.0867(7) 0.575(3) 0.029(6) Uiso 1.0 4 d
H9 H -0.046(3) 0.0515(8) 0.730(3) 0.036(7) Uiso 1.0 4 d
H10 H -0.128(3) 0.0869(7) 0.729(3) 0.033(7) Uiso 1.0 4 d
H11 H 0.023(3) 0.0966(6) 0.940(2) 0.015(5) Uiso 1.0 4 d
H12 H -0.033(3) 0.0576(7) 0.930(3) 0.029(6) Uiso 1.0 4 d
H13 H 0.226(3) 0.0944(6) 1.112(2) 0.021(6) Uiso 1.0 4 d
H14 H 0.239(3) 0.0549(6) 1.147(2) 0.021(6) Uiso 1.0 4 d
H15 H 0.487(3) 0.0524(7) 1.303(3) 0.034(7) Uiso 1.0 4 d
H16 H 0.748(3) 0.0598(7) 1.374(3) 0.037(7) Uiso 1.0 4 d
H17 H 0.951(3) 0.0877(8) 1.329(3) 0.040(8) Uiso 1.0 4 d
H18 H 0.863(3) 0.1424(7) 1.008(3) 0.031(7) Uiso 1.0 4 d
H19 H 0.614(3) 0.1286(7) 0.941(3) 0.025(6) Uiso 1.0 4 d
H20 H 1.144(3) 0.1327(8) 1.389(3) 0.041(8) Uiso 1.0 4 d
H21 H 1.272(4) 0.1321(8) 1.335(3) 0.046(8) Uiso 1.0 4 d
H22 H 1.195(3) 0.0958(8) 1.358(3) 0.042(8) Uiso 1.0 4 d
H23 H 0.463(3) 0.0313(6) 0.706(3) 0.022(6) Uiso 1.0 4 d
H24 H 0.540(3) 0.0467(7) 0.839(3) 0.030(7) Uiso 1.0 4 d
H25 H 0.571(3) 0.0665(7) 0.594(3) 0.033(7) Uiso 1.0 4 d
H26 H 0.611(3) 0.1222(6) 0.519(3) 0.023(6) Uiso 1.0 4 d
H27 H 0.591(3) 0.1856(7) 0.532(3) 0.035(7) Uiso 1.0 4 d
H28 H 0.391(3) 0.2284(8) 0.744(3) 0.041(8) Uiso 1.0 4 d
H29 H 0.343(3) 0.1727(7) 0.806(3) 0.033(7) Uiso 1.0 4 d
H30 H 0.717(4) 0.2440(8) 0.594(3) 0.051(9) Uiso 1.0 4 d
H31 H 0.580(3) 0.2452(8) 0.466(3) 0.040(8) Uiso 1.0 4 d
H32 H 0.623(4) 0.2797(9) 0.544(3) 0.049(8) Uiso 1.0 4 d
H33 H 0.087(3) 0.1390(7) 0.627(3) 0.027(6) Uiso 1.0 4 d
H34 H -0.078(3) 0.1306(7) 0.610(3) 0.035(7) Uiso 1.0 4 d
H35 H -0.143(3) 0.1786(7) 0.713(3) 0.039(7) Uiso 1.0 4 d
H36 H -0.111(3) 0.2115(8) 0.896(3) 0.040(7) Uiso 1.0 4 d
H37 H 0.048(3) 0.2258(7) 1.119(3) 0.036(7) Uiso 1.0 4 d
H38 H 0.463(3) 0.1837(7) 1.268(3) 0.032(7) Uiso 1.0 4 d
H39 H 0.419(3) 0.1524(7) 1.086(3) 0.033(7) Uiso 1.0 4 d
H40 H 0.095(4) 0.2295(8) 1.336(3) 0.044(8) Uiso 1.0 4 d
H41 H 0.152(3) 0.2622(8) 1.286(3) 0.041(8) Uiso 1.0 4 d
H42 H 0.233(4) 0.2525(8) 1.433(3) 0.052(9) Uiso 1.0 4 d

loop_
_atom_site_aniso_label
_atom_site_aniso_U_11
_atom_site_aniso_U_22
_atom_site_aniso_U_33
_atom_site_aniso_U_12
_atom_site_aniso_U_13
_atom_site_aniso_U_23
Zn1 0.01951(12) 0.02044(12) 0.01708(12) -0.00095(8) 0.00734(9) 0.00095(8)
Cl1 0.0285(3) 0.0203(3) 0.0225(3) -0.00435(17) 0.01248(18) -0.00057(16)
Cl2 0.0434(4) 0.0442(4) 0.0537(4) 0.0112(3) 0.0309(3) 0.0168(3)
O1 0.0177(7) 0.0397(9) 0.0243(7) -0.0020(6) 0.0067(6) 0.0062(6)
O2 0.0452(10) 0.0250(8) 0.0498(10) -0.0022(7) 0.0277(8) 0.0060(7)
O3 0.0406(9) 0.0271(8) 0.0402(9) 0.0014(7) 0.0244(8) -0.0070(7)
O4 0.0417(9) 0.0323(9) 0.0384(9) -0.0184(7) 0.0173(8) -0.0080(7)
O5 0.0632(12) 0.0337(9) 0.0300(9) -0.0019(8) 0.0294(8) -0.0022(7)
O6 0.0281(9) 0.0392(10) 0.0661(13) 0.0013(7) 0.0127(9) -0.0047(9)
O7 0.0616(11) 0.0258(8) 0.0274(8) -0.0020(7) 0.0217(8) 0.0052(6)
O8 0.0361(10) 0.0610(13) 0.0676(13) -0.0004(9) 0.0267(10) 0.0159(10)
O9 0.144(6) 0.042(3) 0.271(9) 0.014(3) 0.135(7) 0.020(4)
O10 0.113(4) 0.069(3) 0.297(8) -0.033(3) 0.158(5) -0.064(5)
O11 0.028(4) 0.147(10) 0.161(10) -0.024(5) -0.023(5) 0.136(9)
O12 0.273(14) 0.039(4) 0.085(6) 0.046(6) 0.141(8) 0.024(4)
O13 0.081(8) 0.30(3) 0.195(15) -0.006(11) -0.021(9) 0.239(18)
O14 0.058(4) 0.049(4) 0.032(3) -0.008(3) 0.008(3) -0.009(3)
N1 0.0215(8) 0.0234(8) 0.0191(8) -0.0029(6) 0.0083(7) -0.0004(6)
N2 0.0278(9) 0.0230(9) 0.0204(8) -0.0039(7) 0.0115(7) -0.0014(7)
N3 0.0221(8) 0.0316(9) 0.0192(8) -0.0043(7) 0.0053(7) 0.0015(7)
N4 0.0210(8) 0.0187(8) 0.0173(8) 0.0002(6) 0.0086(6) 0.0014(6)
N5 0.0201(8) 0.0227(8) 0.0174(8) -0.0003(6) 0.0073(6) 0.0012(6)
N6 0.0191(8) 0.0235(8) 0.0240(8) 0.0005(6) 0.0089(7) 0.0052(7)
C1 0.0327(11) 0.0222(10) 0.0247(10) -0.0054(8) 0.0129(9) 0.0007(8)
C2 0.0352(11) 0.0200(10) 0.0265(10) -0.0005(8) 0.0144(9) 0.0002(8)
C3 0.0347(11) 0.0311(11) 0.0211(10) -0.0087(9) 0.0107(9) -0.0070(8)
C4 0.0287(11) 0.0392(12) 0.0173(9) -0.0081(9) 0.0057(8) -0.0021(9)
C5 0.0202(10) 0.0391(13) 0.0264(11) -0.0063(9) 0.0065(8) 0.0023(9)
C6 0.0209(9) 0.0326(11) 0.0260(10) -0.0039(8) 0.0107(8) 0.0011(9)
C7 0.0234(9) 0.0266(10) 0.0179(9) -0.0026(8) 0.0095(8) 0.0007(8)
C8 0.0240(9) 0.0203(9) 0.0181(9) -0.0019(7) 0.0096(8) 0.0000(7)
C9 0.0292(10) 0.0293(11) 0.0187(9) -0.0047(8) 0.0101(8) 0.0050(8)
C10 0.0279(10) 0.0326(11) 0.0187(9) -0.0033(8) 0.0052(8) 0.0083(8)
C11 0.0233(10) 0.0270(10) 0.0210(10) 0.0009(8) 0.0056(8) 0.0051(8)
C12 0.0206(9) 0.0254(10) 0.0244(10) 0.0005(7) 0.0098(8) 0.0005(8)
C13 0.0254(10) 0.0306(11) 0.0219(10) -0.0021(8) 0.0110(8) 0.0057(8)
C14 0.0238(10) 0.0287(10) 0.0181(9) -0.0007(8) 0.0068(8) 0.0060(8)
C15 0.0204(9) 0.0176(9) 0.0162(9) 0.0005(7) 0.0072(7) -0.0003(7)
C16 0.0230(9) 0.0213(9) 0.0192(9) 0.0002(7) 0.0076(8) 0.0030(7)
C17 0.0223(10) 0.0493(15) 0.0259(11) -0.0045(10) 0.0034(9) 0.0073(10)
C18 0.0319(11) 0.0231(10) 0.0276(11) 0.0021(8) 0.0158(9) -0.0012(8)
C19 0.0194(9) 0.0242(10) 0.0189(9) -0.0008(7) 0.0063(7) -0.0009(7)
C20 0.0224(9) 0.0272(11) 0.0232(10) -0.0011(8) 0.0099(8) -0.0048(8)
C21 0.0210(9) 0.0325(11) 0.0216(10) -0.0022(8) 0.0103(8) -0.0016(8)
C22 0.0220(9) 0.0282(10) 0.0244(10) -0.0006(8) 0.0103(8) 0.0040(8)
C23 0.0267(10) 0.0247(10) 0.0325(11) -0.0002(8) 0.0125(9) 0.0057(8)
C24 0.0363(12) 0.0222(10) 0.0412(13) 0.0022(9) 0.0227(10) 0.0012(9)
C25 0.0299(11) 0.0264(11) 0.0318(11) 0.0016(8) 0.0182(9) 0.0009(8)
C26 0.0194(9) 0.0226(9) 0.0184(9) 0.0005(7) 0.0063(7) 0.0021(7)
C27 0.0177(9) 0.0270(10) 0.0179(9) -0.0007(7) 0.0060(7) 0.0007(7)
C28 0.0462(15) 0.0342(13) 0.0480(16) -0.0078(11) 0.0270(13) 0.0066(11)
C29 0.0242(10) 0.0384(12) 0.0236(10) 0.0019(9) 0.0038(9) 0.0095(9)
C30 0.0207(9) 0.0295(11) 0.0279(10) 0.0007(8) 0.0083(8) 0.0096(8)
C31 0.0194(10) 0.0334(12) 0.0383(12) 0.0027(8) 0.0081(9) 0.0129(10)
C32 0.0223(10) 0.0263(11) 0.0500(14) 0.0046(8) 0.0184(10) 0.0093(10)
C33 0.0286(10) 0.0212(10) 0.0459(13) 0.0021(8) 0.0236(10) 0.0018(9)
C34 0.0341(11) 0.0191(10) 0.0376(12) -0.0033(8) 0.0222(10) -0.0019(8)
C35 0.0259(10) 0.0216(10) 0.0309(11) 0.0006(8) 0.0124(9) -0.0012(8)
C36 0.0226(9) 0.0210(9) 0.0303(11) 0.0019(7) 0.0130(8) 0.0004(8)
C37 0.0210(9) 0.0208(9) 0.0285(10) 0.0004(7) 0.0134(8) 0.0039(8)
C38 0.0236(10) 0.0200(10) 0.0395(12) 0.0007(7) 0.0182(9) 0.0052(8)
C39 0.0497(15) 0.0365(14) 0.0554(17) 0.0015(12) 0.0364(14) -0.0094(12)

loop_
_atom_type_symbol
_atom_type_description
_atom_type_scat_dispersion_real
_atom_type_scat_dispersion_imag
_atom_type_scat_source
C C 0.0033 0.0016
;
International Tables for Crystallography
(1992, Vol. C, Tables 4.2.6.8 and 6.1.1.4)
;
H H 0.0000 0.0000
;
International Tables for Crystallography
(1992, Vol. C, Table 6.1.1.4)
;
Cl Cl 0.1484 0.1585
;
International Tables for Crystallography
(1992, Vol. C, Tables 4.2.6.8 and 6.1.1.4)
;
N N 0.0061 0.0033
;
International Tables for Crystallography
(1992, Vol. C, Tables 4.2.6.8 and 6.1.1.4)
;
O O 0.0106 0.0060
;
International Tables for Crystallography
(1992, Vol. C, Tables 4.2.6.8 and 6.1.1.4)
;
Zn Zn 0.2839 1.4301
;
International Tables for Crystallography
(1992, Vol. C, Tables 4.2.6.8 and 6.1.1.4)
;

loop_
_geom_angle_atom_site_label_1
_geom_angle_atom_site_label_2
_geom_angle_atom_site_label_3
_geom_angle
_geom_angle_publ_flag
N1 Zn1 N2 79.16(7) yes
N1 Zn1 N3 80.17(7) yes
N1 Zn1 N4 77.90(6) yes
N1 Zn1 N5 156.65(6) yes
N1 Zn1 N6 94.60(7) yes
N2 Zn1 N3 79.57(7) yes
N2 Zn1 N4 96.93(6) yes
N2 Zn1 N5 77.51(7) yes
N2 Zn1 N6 156.56(6) yes
N3 Zn1 N4 158.06(8) yes
N3 Zn1 N5 96.56(7) yes
N3 Zn1 N6 77.09(7) yes
N4 Zn1 N5 103.86(6) yes
N4 Zn1 N6 103.87(6) yes
N5 Zn1 N6 107.28(7) yes
O4 Cl1 O5 110.23(12) yes
O4 Cl1 O6 109.03(11) yes
O4 Cl1 O7 109.99(9) yes
O5 Cl1 O6 109.51(12) yes
O5 Cl1 O7 108.89(10) yes
O6 Cl1 O7 109.19(13) yes
O8 Cl2 O9 113.1(4) yes
O8 Cl2 O10 110.6(3) yes
O8 Cl2 O11 114.8(6) yes
O8 Cl2 O12 101.3(5) yes
O8 Cl2 O13 118.0(7) yes
O8 Cl2 O14 100.7(3) yes
O9 Cl2 O10 135.0(5) yes
O9 Cl2 O11 106.8(6) yes
O9 Cl2 O12 97.4(5) yes
O9 Cl2 O13 38.3(10) yes
O9 Cl2 O14 80.2(4) yes
O10 Cl2 O11 62.3(7) yes
O10 Cl2 O12 63.6(7) yes
O10 Cl2 O13 109.1(9) yes
O10 Cl2 O14 101.9(5) yes
O11 Cl2 O12 122.3(8) yes
O11 Cl2 O13 125.2(9) yes
O11 Cl2 O14 39.6(7) yes
O12 Cl2 O13 59.0(10) yes
O12 Cl2 O14 156.9(7) yes
O13 Cl2 O14 115.1(9) yes
C12 O1 C17 116.85(18) yes
C23 O2 C28 117.0(2) yes
C34 O3 C39 116.94(18) yes
Cl2 O9 O13 66.7(14) yes
Cl2 O10 O11 59.9(5) yes
Cl2 O10 O12 61.9(6) yes
O11 O10 O12 118.5(7) yes
Cl2 O11 O10 57.8(5) yes
Cl2 O11 O14 74.9(6) yes
O10 O11 O14 132.6(8) yes
Cl2 O12 O10 54.6(5) yes
Cl2 O12 O13 53.4(9) yes
O10 O12 O13 97.4(8) yes
Cl2 O13 O9 74.9(14) yes
Cl2 O13 O12 67.5(11) yes
O9 O13 O12 142(2) yes
Cl2 O14 O11 65.5(7) yes
Zn1 N1 C1 110.79(15) yes
Zn1 N1 C6 104.50(13) yes
Zn1 N1 C7 105.11(12) yes
C1 N1 C6 112.02(15) yes
C1 N1 C7 111.57(14) yes
C6 N1 C7 112.40(18) yes
Zn1 N2 C2 104.93(13) yes
Zn1 N2 C3 110.16(13) yes
Zn1 N2 C18 105.97(11) yes
C2 N2 C3 111.65(16) yes
C2 N2 C18 112.54(16) yes
C3 N2 C18 111.23(18) yes
Zn1 N3 C4 105.93(13) yes
Zn1 N3 C5 110.14(12) yes
Zn1 N3 C29 105.05(12) yes
C4 N3 C5 111.55(18) yes
C4 N3 C29 112.33(18) yes
C5 N3 C29 111.48(19) yes
Zn1 N4 C8 112.29(12) yes
Zn1 N4 C15 129.24(14) yes
C8 N4 C15 118.18(15) yes
Zn1 N5 C19 113.30(14) yes
Zn1 N5 C26 128.30(15) yes
C19 N5 C26 118.39(19) yes
Zn1 N6 C30 111.18(14) yes
Zn1 N6 C37 129.10(11) yes
C30 N6 C37 118.40(18) yes
N1 C1 C2 111.97(18) yes
N2 C2 C1 110.83(17) yes
N2 C3 C4 112.01(17) yes
N3 C4 C3 110.96(17) yes
N3 C5 C6 113.54(16) yes
N1 C6 C5 110.2(2) yes
N1 C7 C8 110.74(19) yes
N4 C8 C7 117.04(15) yes
N4 C8 C9 122.99(19) yes
C7 C8 C9 119.9(2) yes
C8 C9 C10 119.2(3) yes
C9 C10 C16 120.06(18) yes
C12 C11 C16 119.97(17) yes
O1 C12 C11 125.68(16) yes
O1 C12 C13 114.4(2) yes
C11 C12 C13 119.95(19) yes
C12 C13 C14 121.1(3) yes
C13 C14 C15 120.70(17) yes
N4 C15 C14 120.08(15) yes
N4 C15 C16 121.9(2) yes
C14 C15 C16 117.91(18) yes
C10 C16 C11 122.18(17) yes
C10 C16 C15 117.45(18) yes
C11 C16 C15 120.3(2) yes
N2 C18 C19 111.17(17) yes
N5 C19 C18 117.7(2) yes
N5 C19 C20 122.85(19) yes
C18 C19 C20 119.4(2) yes
C19 C20 C21 119.4(2) yes
C20 C21 C27 119.8(3) yes
C23 C22 C27 119.7(3) yes
O2 C23 C22 126.0(3) yes
O2 C23 C24 114.2(3) yes
C22 C23 C24 119.9(3) yes
C23 C24 C25 121.2(3) yes
C24 C25 C26 120.6(3) yes
N5 C26 C25 120.0(2) yes
N5 C26 C27 121.93(19) yes
C25 C26 C27 118.03(19) yes
C21 C27 C22 121.9(3) yes
C21 C27 C26 117.53(19) yes
C22 C27 C26 120.53(19) yes
N3 C29 C30 108.91(18) yes
N6 C30 C29 116.6(2) yes
N6 C30 C31 122.8(2) yes
C29 C30 C31 120.58(17) yes
C30 C31 C32 119.41(18) yes
C31 C32 C38 119.8(3) yes
C34 C33 C38 119.3(3) yes
O3 C34 C33 125.7(3) yes
O3 C34 C35 113.57(17) yes
C33 C34 C35 120.7(3) yes
C34 C35 C36 120.38(18) yes
C35 C36 C37 120.7(2) yes
N6 C37 C36 119.98(19) yes
N6 C37 C38 121.68(16) yes
C36 C37 C38 118.32(19) yes
C32 C38 C33 122.0(2) yes
C32 C38 C37 117.7(2) yes
C33 C38 C37 120.30(17) yes
N1 C1 H1 110.9(16) no
N1 C1 H2 108.5(15) no
C2 C1 H1 108.7(17) no
C2 C1 H2 110.3(18) no
H1 C1 H2 106(2) no
N2 C2 H3 106.9(15) no
N2 C2 H4 112.0(16) no
C1 C2 H3 110.2(17) no
C1 C2 H4 109.9(17) no
H3 C2 H4 106.9(19) no
N2 C3 H5 107.6(12) no
N2 C3 H6 109.2(14) no
C4 C3 H5 111.0(14) no
C4 C3 H6 108.9(15) no
H5 C3 H6 108(3) no
N3 C4 H7 111.3(18) no
N3 C4 H8 108.0(16) no
C3 C4 H7 108.2(15) no
C3 C4 H8 109.6(16) no
H7 C4 H8 109(3) no
N3 C5 H9 110(2) no
N3 C5 H10 110.9(17) no
C6 C5 H9 108.3(16) no
C6 C5 H10 108.2(17) no
H9 C5 H10 106(2) no
N1 C6 H11 107.4(12) no
N1 C6 H12 112.5(14) no
C5 C6 H11 110.7(13) no
C5 C6 H12 108.8(13) no
H11 C6 H12 107(3) no
N1 C7 H13 109.5(12) no
N1 C7 H14 111.9(13) no
C8 C7 H13 107.5(14) no
C8 C7 H14 111.1(13) no
H13 C7 H14 106(3) no
C8 C9 H15 118.1(15) no
C10 C9 H15 122.7(15) no
C9 C10 H16 121.6(19) no
C16 C10 H16 118.4(19) no
C12 C11 H17 121(2) no
C16 C11 H17 119(2) no
C12 C13 H18 117.4(13) no
C14 C13 H18 121.6(13) no
C13 C14 H19 118.6(17) no
C15 C14 H19 120.6(18) no
O1 C17 H20 109.5(15) no
O1 C17 H21 105.6(16) no
O1 C17 H22 115.0(15) no
H20 C17 H21 110(3) no
H20 C17 H22 106(3) no
H21 C17 H22 110(3) no
N2 C18 H23 112.4(16) no
N2 C18 H24 107(2) no
C19 C18 H23 109.6(16) no
C19 C18 H24 108.5(16) no
H23 C18 H24 108(2) no
C19 C20 H25 117.6(19) no
C21 C20 H25 123.0(19) no
C20 C21 H26 121.5(14) no
C27 C21 H26 118.7(14) no
C23 C22 H27 124.4(17) no
C27 C22 H27 115.8(17) no
C23 C24 H28 117(2) no
C25 C24 H28 122(2) no
C24 C25 H29 121.0(16) no
C26 C25 H29 118.4(16) no
O2 C28 H30 112(3) no
O2 C28 H31 112(2) no
O2 C28 H32 106(3) no
H30 C28 H31 108(3) no
H30 C28 H32 110(3) no
H31 C28 H32 109(3) no
N3 C29 H33 109.0(14) no
N3 C29 H34 112.8(16) no
C30 C29 H33 109.6(14) no
C30 C29 H34 110.8(18) no
H33 C29 H34 106(3) no
C30 C31 H35 119(2) no
C32 C31 H35 122(2) no
C31 C32 H36 122.3(15) no
C38 C32 H36 117.8(15) no
C34 C33 H37 120.5(14) no
C38 C33 H37 120.1(14) no
C34 C35 H38 120.0(19) no
C36 C35 H38 119.6(19) no
C35 C36 H39 120.9(14) no
C37 C36 H39 118.4(14) no
O3 C39 H40 110.2(19) no
O3 C39 H41 111(2) no
O3 C39 H42 105(2) no
H40 C39 H41 105(3) no
H40 C39 H42 112(3) no
H41 C39 H42 113(3) no

loop_
_geom_bond_atom_site_label_1
_geom_bond_atom_site_label_2
_geom_bond_distance
_geom_bond_publ_flag
Zn1 N1 2.2227(19) yes
Zn1 N2 2.2260(17) yes
Zn1 N3 2.1853(15) yes
Zn1 N4 2.2085(13) yes
Zn1 N5 2.196(2) yes
Zn1 N6 2.2357(17) yes
Cl1 O4 1.4343(16) yes
Cl1 O5 1.440(2) yes
Cl1 O6 1.4337(18) yes
Cl1 O7 1.4366(17) yes
Cl2 O8 1.432(3) yes
Cl2 O9 1.348(6) yes
Cl2 O10 1.363(8) yes
Cl2 O11 1.395(8) yes
Cl2 O12 1.476(11) yes
Cl2 O13 1.283(19) yes
Cl2 O14 1.480(6) yes
O1 C12 1.361(3) yes
O1 C17 1.436(3) yes
O2 C23 1.353(3) yes
O2 C28 1.433(5) yes
O3 C34 1.360(3) yes
O3 C39 1.440(4) yes
O9 O13 0.87(3) yes
O10 O11 1.428(17) yes
O10 O12 1.499(12) yes
O11 O14 0.977(15) yes
O12 O13 1.37(3) yes
N1 C1 1.489(3) yes
N1 C6 1.480(3) yes
N1 C7 1.468(3) yes
N2 C2 1.476(3) yes
N2 C3 1.490(3) yes
N2 C18 1.470(4) yes
N3 C4 1.476(4) yes
N3 C5 1.494(4) yes
N3 C29 1.471(3) yes
N4 C8 1.333(3) yes
N4 C15 1.380(3) yes
N5 C19 1.330(3) yes
N5 C26 1.382(3) yes
N6 C30 1.332(3) yes
N6 C37 1.376(3) yes
C1 C2 1.530(4) yes
C3 C4 1.523(3) yes
C5 C6 1.529(3) yes
C7 C8 1.510(3) yes
C8 C9 1.405(3) yes
C9 C10 1.369(3) yes
C10 C16 1.410(4) yes
C11 C12 1.363(4) yes
C11 C16 1.417(3) yes
C12 C13 1.412(3) yes
C13 C14 1.363(3) yes
C14 C15 1.415(4) yes
C15 C16 1.419(3) yes
C18 C19 1.510(3) yes
C19 C20 1.412(4) yes
C20 C21 1.369(4) yes
C21 C27 1.415(4) yes
C22 C23 1.367(4) yes
C22 C27 1.416(3) yes
C23 C24 1.416(4) yes
C24 C25 1.363(4) yes
C25 C26 1.411(4) yes
C26 C27 1.420(4) yes
C29 C30 1.504(4) yes
C30 C31 1.409(4) yes
C31 C32 1.366(4) yes
C32 C38 1.411(3) yes
C33 C34 1.367(3) yes
C33 C38 1.417(4) yes
C34 C35 1.425(4) yes
C35 C36 1.359(3) yes
C36 C37 1.418(3) yes
C37 C38 1.421(3) yes
C1 H1 0.93(3) no
C1 H2 0.97(2) no
C2 H3 1.00(2) no
C2 H4 0.98(3) no
C3 H5 1.00(3) no
C3 H6 0.94(3) no
C4 H7 0.98(3) no
C4 H8 0.96(3) no
C5 H9 0.96(3) no
C5 H10 1.00(3) no
C6 H11 0.96(3) no
C6 H12 0.98(3) no
C7 H13 0.98(3) no
C7 H14 0.96(3) no
C9 H15 0.89(3) no
C10 H16 0.98(3) no
C11 H17 0.93(3) no
C13 H18 0.95(3) no
C14 H19 0.92(3) no
C17 H20 0.96(4) no
C17 H21 0.98(4) no
C17 H22 1.01(3) no
C18 H23 0.93(3) no
C18 H24 0.96(3) no
C20 H25 0.92(3) no
C21 H26 0.96(3) no
C22 H27 0.92(4) no
C24 H28 0.91(3) no
C25 H29 0.96(4) no
C28 H30 0.99(3) no
C28 H31 0.93(3) no
C28 H32 0.98(4) no
C29 H33 0.99(3) no
C29 H34 0.99(3) no
C31 H35 0.91(3) no
C32 H36 0.96(3) no
C33 H37 0.96(3) no
C35 H38 0.92(3) no
C36 H39 0.93(3) no
C39 H40 0.99(4) no
C39 H41 0.97(3) no
C39 H42 0.96(3) no

loop_
_geom_contact_atom_site_label_1
_geom_contact_atom_site_label_2
_geom_contact_distance
_geom_contact_publ_flag
_geom_contact_site_symmetry_2
Zn1 C14 3.537(2) no .
Zn1 C25 3.486(3) no .
Zn1 C36 3.571(2) no .
O2 C25 3.595(4) no .
O3 C36 3.592(3) no .
N1 C3 3.467(3) no .
N2 C5 3.473(3) no .
N3 C1 3.478(3) no .
N4 C1 3.471(3) no .
N4 C2 3.267(3) no .
N4 C10 2.800(3) no .
N4 C36 3.214(3) no .
N5 C3 3.447(3) no .
N5 C4 3.240(3) no .
N5 C14 3.203(2) no .
N5 C21 2.807(4) no .
N6 C5 3.360(3) no .
N6 C6 3.179(3) no .
N6 C25 3.250(4) no .
N6 C32 2.803(3) no .
C1 C3 3.020(4) no .
C1 C5 3.038(3) no .
C1 C8 3.081(3) no .
C2 C7 3.357(4) no .
C2 C8 3.331(3) no .
C3 C5 3.032(4) no .
C3 C19 3.113(4) no .
C4 C18 3.355(3) no .
C4 C19 3.371(3) no .
C5 C30 2.982(4) no .
C6 C29 3.402(4) no .
C6 C30 3.286(4) no .
C8 C16 2.761(3) no .
C8 C36 3.534(3) no .
C9 C15 2.751(4) no .
C11 C14 2.797(3) no .
C11 C17 2.819(3) no .
C12 C15 2.815(3) no .
C13 C16 2.776(4) no .
C14 C26 3.583(3) no .
C19 C27 2.766(3) no .
C20 C26 2.753(4) no .
C22 C25 2.803(4) no .
C22 C28 2.822(4) no .
C23 C26 2.816(3) no .
C24 C27 2.774(4) no .
C30 C38 2.758(4) no .
C31 C37 2.751(3) no .
C33 C36 2.811(4) no .
C33 C39 2.817(4) no .
C34 C37 2.804(3) no .
C35 C38 2.789(3) no .
O1 O10 3.262(10) no .
O1 O12 3.539(14) no .
O1 C7 3.332(3) no 1_655
O1 C33 3.393(3) no 1_655
O1 C34 3.471(3) no 1_655
O1 C37 3.502(3) no 1_655
O1 C38 3.418(3) no 1_655
O2 O3 3.243(3) no 1_554
O2 O9 3.443(7) no 4_554
O2 O13 3.170(15) no 4_554
O2 C35 3.304(3) no 4_554
O2 C39 3.446(3) no 1_554
O3 O2 3.243(3) no 1_556
O3 C22 3.311(3) no 1_556
O3 C23 3.288(3) no 1_556
O3 C24 3.358(4) no 4_555
O3 C28 3.376(3) no 1_556
O4 C3 3.593(4) no 1_556
O4 C9 3.360(4) no .
O4 C17 3.516(3) no 1_455
O4 C19 3.503(3) no 1_556
O4 C20 3.085(3) no 1_556
O5 C5 3.386(3) no 3_557
O5 C7 3.535(3) no .
O5 C18 3.278(4) no 3_657
O5 C20 3.593(3) no 3_657
O6 C3 3.431(4) no 3_557
O6 C11 3.423(3) no 1_455
O7 C3 3.549(4) no 1_556
O7 C5 3.357(3) no 3_557
O7 C9 3.539(3) no 3_658
O7 C10 3.247(3) no 3_658
O7 C20 3.522(3) no 3_657
O8 C21 3.543(4) no 1_556
O8 C22 3.332(4) no 1_556
O8 C29 3.434(3) no 1_656
O9 O2 3.443(7) no 4_555
O9 C28 3.217(11) no 1_556
O9 C32 3.366(7) no 4_655
O10 O1 3.262(10) no .
O10 C11 3.352(6) no .
O10 C12 3.227(9) no .
O10 C17 3.163(8) no .
O10 C29 3.544(10) no 1_656
O10 C39 3.497(8) no 1_655
O11 C29 3.047(14) no 1_656
O11 C30 3.464(14) no 1_656
O11 C31 3.545(15) no 1_656
O11 C39 3.597(14) no 1_655
O12 O1 3.539(14) no .
O12 C11 3.475(8) no .
O12 C12 3.152(11) no .
O12 C13 3.269(10) no .
O12 C28 3.462(9) no 4_555
O13 O2 3.170(15) no 4_555
O13 C28 3.115(17) no 4_555
O14 C28 3.573(8) no 1_556
O14 C29 3.282(7) no 1_656
O14 C30 3.377(6) no 1_656
O14 C31 3.068(7) no 1_656
C3 O4 3.593(4) no 1_554
C3 O6 3.431(4) no 3_557
C3 O7 3.549(4) no 1_554
C5 O5 3.386(3) no 3_557
C5 O7 3.357(3) no 3_557
C7 O1 3.332(3) no 1_455
C7 O5 3.535(3) no .
C9 O4 3.360(4) no .
C9 O7 3.539(3) no 3_658
C10 O7 3.247(3) no 3_658
C11 O6 3.423(3) no 1_655
C11 O10 3.352(6) no .
C11 O12 3.475(8) no .
C12 O10 3.227(9) no .
C12 O12 3.152(11) no .
C13 O12 3.269(10) no .
C17 O4 3.516(3) no 1_655
C17 O10 3.163(8) no .
C18 O5 3.278(4) no 3_657
C19 O4 3.503(3) no 1_554
C20 O4 3.085(3) no 1_554
C20 O5 3.593(3) no 3_657
C20 O7 3.522(3) no 3_657
C21 O8 3.543(4) no 1_554
C22 O3 3.311(3) no 1_554
C22 O8 3.332(4) no 1_554
C23 O3 3.288(3) no 1_554
C24 O3 3.358(4) no 4_554
C28 O3 3.376(3) no 1_554
C28 O9 3.217(11) no 1_554
C28 O12 3.462(9) no 4_554
C28 O13 3.115(17) no 4_554
C28 O14 3.573(8) no 1_554
C29 O8 3.434(3) no 1_454
C29 O10 3.544(10) no 1_454
C29 O11 3.047(14) no 1_454
C29 O14 3.282(7) no 1_454
C30 O11 3.464(14) no 1_454
C30 O14 3.377(6) no 1_454
C31 O11 3.545(15) no 1_454
C31 O14 3.068(7) no 1_454
C32 O9 3.366(7) no 4_454
C32 C39 3.381(4) no 4_554
C33 O1 3.393(3) no 1_455
C34 O1 3.471(3) no 1_455
C35 O2 3.304(3) no 4_555
C37 O1 3.502(3) no 1_455
C38 O1 3.418(3) no 1_455
C38 C39 3.353(4) no 4_554
C39 O2 3.446(3) no 1_556
C39 O10 3.497(8) no 1_455
C39 O11 3.597(14) no 1_455
C39 C32 3.381(4) no 4_555
C39 C38 3.353(4) no 4_555
Zn1 H2 3.58(3) no .
Zn1 H3 3.09(3) no .
Zn1 H5 3.58(3) no .
Zn1 H8 3.09(3) no .
Zn1 H9 3.56(3) no .
Zn1 H11 3.10(3) no .
Zn1 H13 3.17(3) no .
Zn1 H19 3.09(3) no .
Zn1 H24 3.19(3) no .
Zn1 H29 2.97(3) no .
Zn1 H33 3.10(3) no .
Zn1 H39 3.11(3) no .
O1 H17 2.66(4) no .
O1 H18 2.44(2) no .
O2 H27 2.70(3) no .
O2 H28 2.42(4) no .
O3 H37 2.66(3) no .
O3 H38 2.47(3) no .
N1 H3 2.80(3) no .
N1 H4 3.34(3) no .
N1 H5 3.33(3) no .
N1 H9 2.77(3) no .
N1 H10 3.31(3) no .
N2 H1 3.26(3) no .
N2 H2 2.78(3) no .
N2 H7 3.32(3) no .
N2 H8 2.79(3) no .
N2 H9 3.38(3) no .
N3 H2 3.36(3) no .
N3 H5 2.80(3) no .
N3 H6 3.26(3) no .
N3 H11 2.84(3) no .
N3 H12 3.35(3) no .
N4 H3 2.71(3) no .
N4 H13 2.77(3) no .
N4 H14 3.22(3) no .
N4 H15 3.18(3) no .
N4 H19 2.61(3) no .
N4 H24 3.25(3) no .
N4 H39 2.43(3) no .
N5 H8 2.73(3) no .
N5 H19 2.42(2) no .
N5 H23 3.17(3) no .
N5 H24 2.81(3) no .
N5 H25 3.21(3) no .
N5 H29 2.58(3) no .
N5 H33 3.11(3) no .
N6 H11 2.65(3) no .
N6 H13 3.16(3) no .
N6 H29 2.35(3) no .
N6 H33 2.77(3) no .
N6 H34 3.23(3) no .
N6 H35 3.20(3) no .
N6 H39 2.58(2) no .
C1 H5 2.61(3) no .
C1 H9 2.85(3) no .
C1 H11 3.26(3) no .
C1 H12 2.64(3) no .
C1 H13 3.27(3) no .
C1 H14 2.59(3) no .
C2 H5 2.38(2) no .
C2 H6 2.97(3) no .
C2 H23 2.82(3) no .
C2 H24 2.46(3) no .
C3 H2 2.82(3) no .
C3 H3 3.29(2) no .
C3 H4 2.65(3) no .
C3 H9 2.68(4) no .
C3 H23 2.56(3) no .
C3 H24 3.23(3) no .
C4 H2 3.59(3) no .
C4 H9 2.42(4) no .
C4 H10 3.03(4) no .
C4 H33 2.54(3) no .
C4 H34 2.79(3) no .
C5 H2 2.66(3) no .
C5 H5 2.85(3) no .
C5 H7 2.61(3) no .
C5 H8 3.26(4) no .
C5 H33 3.30(3) no .
C5 H34 2.65(3) no .
C6 H1 2.98(3) no .
C6 H2 2.40(3) no .
C6 H5 3.59(3) no .
C6 H13 2.51(2) no .
C6 H14 2.81(2) no .
C7 H1 2.45(3) no .
C7 H2 3.17(3) no .
C7 H3 3.24(3) no .
C7 H11 2.500(19) no .
C7 H12 2.81(3) no .
C7 H15 2.63(3) no .
C7 H39 3.44(3) no .
C8 H1 3.06(3) no .
C8 H3 2.79(3) no .
C8 H16 3.30(3) no .
C8 H39 2.97(3) no .
C9 H3 3.47(3) no .
C9 H13 2.98(3) no .
C9 H14 2.60(3) no .
C10 H17 2.64(3) no .
C11 H16 2.65(4) no .
C11 H18 3.24(3) no .
C11 H20 2.78(3) no .
C11 H22 2.79(3) no .
C12 H19 3.24(2) no .
C12 H20 2.59(3) no .
C12 H21 3.17(3) no .
C12 H22 2.72(3) no .
C13 H17 3.25(3) no .
C14 H24 3.39(3) no .
C14 H39 3.19(3) no .
C15 H3 3.38(3) no .
C15 H16 3.31(3) no .
C15 H17 3.29(3) no .
C15 H18 3.28(3) no .
C15 H24 3.35(3) no .
C15 H39 2.84(3) no .
C16 H15 3.23(3) no .
C16 H19 3.27(3) no .
C17 H17 2.55(3) no .
C18 H3 2.52(3) no .
C18 H4 2.77(3) no .
C18 H5 3.18(3) no .
C18 H6 2.41(3) no .
C18 H8 3.24(3) no .
C18 H25 2.63(4) no .
C19 H6 3.06(3) no .
C19 H8 2.86(3) no .
C19 H19 3.04(3) no .
C19 H26 3.28(3) no .
C20 H23 2.58(3) no .
C20 H24 2.95(3) no .
C21 H27 2.59(3) no .
C22 H26 2.65(3) no .
C22 H28 3.21(4) no .
C22 H30 2.81(4) no .
C22 H31 2.78(3) no .
C23 H29 3.29(3) no .
C23 H30 2.63(4) no .
C23 H31 2.66(4) no .
C23 H32 3.15(4) no .
C24 H27 3.27(4) no .
C25 H19 3.00(3) no .
C25 H33 3.08(3) no .
C26 H8 3.43(3) no .
C26 H19 2.67(3) no .
C26 H26 3.29(3) no .
C26 H27 3.27(4) no .
C26 H28 3.24(3) no .
C26 H33 3.19(3) no .
C27 H19 3.51(3) no .
C27 H25 3.26(3) no .
C27 H29 3.29(4) no .
C28 H27 2.61(3) no .
C29 H7 2.79(3) no .
C29 H8 2.52(3) no .
C29 H9 3.17(3) no .
C29 H10 2.46(3) no .
C29 H11 3.33(3) no .
C29 H29 3.30(3) no .
C29 H35 2.66(3) no .
C30 H10 2.92(3) no .
C30 H11 2.80(3) no .
C30 H29 2.89(3) no .
C30 H36 3.28(4) no .
C31 H10 3.44(3) no .
C31 H11 3.41(3) no .
C31 H33 3.07(3) no .
C31 H34 2.60(3) no .
C32 H37 2.67(3) no .
C33 H36 2.63(3) no .
C33 H38 3.25(3) no .
C33 H40 2.76(4) no .
C33 H41 2.73(3) no .
C34 H39 3.26(3) no .
C34 H40 2.63(4) no .
C34 H41 2.63(4) no .
C34 H42 3.15(4) no .
C35 H37 3.30(3) no .
C36 H13 3.00(3) no .
C36 H29 3.31(3) no .
C37 H11 3.14(3) no .
C37 H13 3.06(3) no .
C37 H29 2.94(4) no .
C37 H36 3.28(3) no .
C37 H37 3.33(3) no .
C37 H38 3.25(3) no .
C38 H35 3.23(3) no .
C38 H39 3.27(3) no .
C39 H37 2.53(3) no .
H1 H3 2.32(4) no .
H1 H4 2.38(5) no .
H1 H5 3.40(4) no .
H1 H9 3.60(3) no .
H1 H12 2.94(4) no .
H1 H13 3.35(4) no .
H1 H14 2.26(4) no .
H2 H3 2.87(4) no .
H2 H4 2.33(4) no .
H2 H5 2.15(4) no .
H2 H6 3.58(5) no .
H2 H9 2.21(4) no .
H2 H10 3.52(4) no .
H2 H11 3.33(4) no .
H2 H12 2.39(4) no .
H2 H14 3.23(4) no .
H3 H5 3.36(3) no .
H3 H14 3.59(4) no .
H3 H23 3.00(4) no .
H3 H24 2.15(5) no .
H4 H5 2.39(3) no .
H4 H6 2.93(4) no .
H4 H23 2.82(4) no .
H4 H24 2.82(4) no .
H5 H7 2.31(4) no .
H5 H8 2.86(4) no .
H5 H9 2.23(5) no .
H5 H23 3.23(4) no .
H6 H7 2.38(4) no .
H6 H8 2.27(4) no .
H6 H9 3.49(5) no .
H6 H23 2.20(4) no .
H6 H24 3.29(3) no .
H7 H9 2.38(5) no .
H7 H10 2.95(5) no .
H7 H33 2.97(4) no .
H7 H34 2.78(4) no .
H8 H9 3.35(5) no .
H8 H23 3.52(4) no .
H8 H33 2.22(4) no .
H8 H34 2.93(4) no .
H9 H11 2.81(4) no .
H9 H12 2.27(4) no .
H9 H34 3.26(4) no .
H10 H11 2.32(3) no .
H10 H12 2.40(4) no .
H10 H33 3.41(5) no .
H10 H34 2.31(4) no .
H10 H35 3.48(4) no .
H11 H13 2.18(3) no .
H11 H14 2.95(3) no .
H12 H13 2.92(3) no .
H12 H14 2.84(3) no .
H13 H15 3.07(3) no .
H13 H39 2.99(4) no .
H14 H15 2.38(3) no .
H15 H16 2.37(4) no .
H16 H17 2.46(5) no .
H17 H20 2.43(4) no .
H17 H21 3.53(5) no .
H17 H22 2.29(5) no .
H18 H19 2.30(4) no .
H19 H24 3.30(4) no .
H19 H29 3.00(4) no .
H19 H39 3.10(5) no .
H23 H25 2.37(4) no .
H24 H25 3.03(5) no .
H25 H26 2.37(4) no .
H26 H27 2.42(4) no .
H27 H30 2.50(4) no .
H27 H31 2.38(4) no .
H27 H32 3.58(5) no .
H28 H29 2.34(4) no .
H29 H33 2.84(3) no .
H29 H39 3.10(4) no .
H33 H35 3.17(5) no .
H34 H35 2.39(5) no .
H35 H36 2.36(5) no .
H36 H37 2.47(4) no .
H37 H40 2.34(4) no .
H37 H41 2.25(4) no .
H37 H42 3.49(4) no .
H38 H39 2.29(4) no .
Cl1 H2 3.55(2) no 3_557
Cl1 H5 3.47(3) no 3_557
Cl1 H6 2.94(3) no 1_556
Cl1 H9 2.80(3) no 3_557
Cl1 H14 3.12(3) no .
Cl1 H15 3.33(3) no .
Cl1 H22 3.39(3) no 1_455
Cl1 H25 3.32(3) no 3_657
Cl2 H27 3.41(4) no 1_556
Cl2 H30 3.54(4) no 1_556
Cl2 H31 3.60(4) no 1_556
Cl2 H33 3.38(3) no 1_656
Cl2 H34 3.23(3) no 1_656
Cl2 H35 3.57(4) no 1_656
Cl2 H38 3.51(3) no .
Cl2 H40 3.10(4) no 1_655
O1 H11 3.09(3) no 1_655
O1 H13 2.46(3) no 1_655
O1 H14 3.37(3) no 1_655
O2 H38 3.35(3) no 4_554
O2 H42 2.72(3) no 1_554
O3 H21 3.43(3) no 1_455
O3 H27 3.22(3) no 1_556
O3 H28 2.45(4) no 4_555
O3 H31 2.74(3) no 1_556
O4 H6 2.74(4) no 1_556
O4 H8 3.49(3) no 1_556
O4 H14 2.99(3) no .
O4 H15 2.49(4) no .
O4 H22 2.56(3) no 1_455
O4 H23 3.02(3) no 1_556
O4 H25 2.68(3) no 1_556
O5 H1 2.89(3) no .
O5 H2 3.41(3) no 3_557
O5 H9 2.73(3) no 3_557
O5 H10 3.33(3) no 3_557
O5 H12 3.10(3) no 3_557
O5 H14 2.64(3) no .
O5 H15 3.05(3) no .
O5 H23 2.74(3) no 3_657
O5 H24 3.02(3) no 3_657
O5 H25 2.92(3) no 3_657
O6 H2 2.67(2) no 3_557
O6 H5 2.47(3) no 3_557
O6 H6 3.02(3) no 1_556
O6 H7 3.43(3) no 1_556
O6 H9 2.71(3) no 3_557
O6 H14 3.30(3) no .
O6 H17 2.93(3) no 1_455
O6 H22 3.12(3) no 1_455
O7 H5 3.46(3) no 3_557
O7 H6 2.66(3) no 1_556
O7 H7 3.03(3) no 3_557
O7 H9 2.62(3) no 3_557
O7 H10 3.23(3) no 3_557
O7 H15 3.14(3) no 3_658
O7 H16 2.46(3) no 3_658
O7 H23 3.39(2) no 1_556
O7 H25 2.64(3) no 3_657
O8 H26 2.72(3) no 1_556
O8 H27 2.45(4) no 1_556
O8 H30 3.58(4) no 1_556
O8 H31 3.49(3) no 1_556
O8 H33 3.42(3) no 1_656
O8 H34 2.61(3) no 1_656
O8 H35 3.14(3) no 1_656
O8 H38 2.71(3) no .
O9 H27 3.47(4) no 1_556
O9 H30 2.89(4) no 1_556
O9 H30 3.32(4) no 4_555
O9 H31 2.74(4) no 1_556
O9 H32 3.58(4) no 1_556
O9 H36 2.50(3) no 4_655
O9 H37 3.35(3) no 4_655
O9 H38 3.44(3) no .
O9 H40 3.14(4) no 1_655
O10 H17 3.39(3) no .
O10 H20 2.38(3) no .
O10 H33 2.89(3) no 1_656
O10 H34 3.24(3) no 1_656
O10 H40 2.59(4) no 1_655
O11 H20 3.28(4) no .
O11 H33 2.48(3) no 1_656
O11 H34 2.89(3) no 1_656
O11 H35 3.22(4) no 1_656
O11 H37 3.30(3) no 4_655
O11 H40 2.84(4) no 1_655
O11 H41 3.43(3) no 4_655
O11 H42 3.55(4) no 1_655
O12 H18 3.55(3) no .
O12 H20 3.45(3) no .
O12 H30 3.27(3) no 4_555
O12 H32 2.92(3) no 4_555
O12 H37 3.55(4) no 1_655
O12 H38 3.59(4) no .
O12 H40 2.89(4) no 1_655
O13 H30 2.80(4) no 4_555
O13 H31 3.39(4) no 1_556
O13 H32 2.94(3) no 4_555
O13 H36 2.89(4) no 4_655
O13 H38 3.36(4) no .
O13 H40 2.84(4) no 1_655
O14 H27 3.35(3) no 1_556
O14 H30 2.79(4) no 1_556
O14 H31 3.48(3) no 1_556
O14 H33 2.97(3) no 1_656
O14 H34 3.01(3) no 1_656
O14 H35 2.62(4) no 1_656
O14 H36 3.45(3) no 4_655
O14 H37 2.84(3) no 4_655
O14 H40 3.40(4) no 1_655
O14 H41 3.10(3) no 4_655
C2 H3 2.86(3) no 3_657
C2 H4 3.45(2) no 3_657
C4 H16 3.47(3) no 1_454
C4 H17 3.05(3) no 1_454
C4 H22 3.52(4) no 1_454
C6 H18 3.51(3) no 1_455
C7 H21 3.55(3) no 1_455
C7 H22 3.45(4) no 1_455
C8 H4 3.54(3) no 3_657
C9 H4 3.15(3) no 3_657
C10 H4 2.99(3) no 3_657
C10 H7 3.38(3) no 1_656
C10 H26 3.56(3) no 1_556
C11 H7 3.33(3) no 1_656
C12 H11 3.25(3) no 1_655
C12 H13 3.34(3) no 1_655
C13 H11 2.99(3) no 1_655
C13 H12 3.57(3) no 1_655
C16 H4 3.29(3) no 3_657
C17 H8 3.20(3) no 1_656
C17 H13 2.91(3) no 1_655
C17 H14 3.48(3) no 1_655
C20 H10 2.97(3) no 1_655
C20 H22 3.54(3) no 1_454
C21 H10 3.09(3) no 1_655
C21 H21 3.14(3) no 1_454
C21 H34 3.39(3) no 1_655
C21 H35 3.48(3) no 1_655
C22 H35 2.85(3) no 1_655
C22 H38 3.41(3) no 1_554
C23 H35 3.52(3) no 1_655
C23 H42 3.08(3) no 1_554
C24 H31 3.20(3) no 4_555
C24 H32 3.53(3) no 4_555
C24 H41 3.22(4) no 4_554
C24 H42 3.46(3) no 1_554
C25 H41 3.46(4) no 4_554
C27 H21 3.28(3) no 1_454
C27 H35 3.27(3) no 1_655
C28 H28 3.38(3) no 4_554
C28 H42 3.44(3) no 1_554
C30 H41 3.42(3) no 4_554
C31 H18 3.17(3) no 1_455
C31 H27 3.52(3) no 1_455
C31 H30 3.54(3) no 1_455
C31 H41 3.14(3) no 4_554
C32 H18 2.75(3) no 1_455
C32 H40 3.33(4) no 4_554
C32 H41 3.07(4) no 4_554
C32 H42 3.21(4) no 4_554
C33 H18 3.46(3) no 1_455
C33 H28 3.40(3) no 4_555
C33 H42 3.05(4) no 4_554
C34 H21 3.11(3) no 1_455
C34 H28 2.77(3) no 4_555
C34 H42 3.50(4) no 4_554
C35 H21 2.90(4) no 1_455
C35 H27 3.55(3) no 1_556
C35 H28 3.31(3) no 4_555
C36 H21 3.36(4) no 1_455
C36 H42 3.54(3) no 4_554
C37 H18 3.53(3) no 1_455
C37 H41 3.47(3) no 4_554
C37 H42 3.15(4) no 4_554
C38 H18 2.93(3) no 1_455
C38 H40 3.57(3) no 4_554
C38 H41 3.26(4) no 4_554
C38 H42 2.81(4) no 4_554
C39 H28 2.90(4) no 4_555
C39 H31 3.54(3) no 1_556
C39 H36 3.57(4) no 4_555
H1 O5 2.89(3) no .
H1 H3 3.42(4) no 3_657
H1 H12 3.52(4) no 3_557
H1 H24 3.16(4) no 3_657
H2 Cl1 3.55(2) no 3_557
H2 O5 3.41(3) no 3_557
H2 O6 2.67(2) no 3_557
H3 C2 2.86(3) no 3_657
H3 H1 3.42(4) no 3_657
H3 H3 2.31(4) no 3_657
H3 H4 2.54(3) no 3_657
H3 H24 3.54(4) no 3_657
H4 C2 3.45(2) no 3_657
H4 C8 3.54(3) no 3_657
H4 C9 3.15(3) no 3_657
H4 C10 2.99(3) no 3_657
H4 C16 3.29(3) no 3_657
H4 H3 2.54(3) no 3_657
H4 H4 3.56(3) no 3_657
H4 H15 3.51(5) no 3_657
H4 H16 3.26(4) no 3_657
H4 H24 3.59(4) no 3_657
H5 Cl1 3.47(3) no 3_557
H5 O6 2.47(3) no 3_557
H5 O7 3.46(3) no 3_557
H5 H16 3.49(4) no 3_657
H6 Cl1 2.94(3) no 1_554
H6 O4 2.74(4) no 1_554
H6 O6 3.02(3) no 1_554
H6 O7 2.66(3) no 1_554
H6 H16 3.40(4) no 3_657
H7 O6 3.43(3) no 1_554
H7 O7 3.03(3) no 3_557
H7 C10 3.38(3) no 1_454
H7 C11 3.33(3) no 1_454
H7 H16 2.51(4) no 1_454
H7 H17 2.49(4) no 1_454
H7 H22 3.57(5) no 1_454
H8 O4 3.49(3) no 1_554
H8 C17 3.20(3) no 1_454
H8 H17 2.72(4) no 1_454
H8 H20 2.74(4) no 1_454
H8 H22 2.71(5) no 1_454
H9 Cl1 2.80(3) no 3_557
H9 O5 2.73(3) no 3_557
H9 O6 2.71(3) no 3_557
H9 O7 2.62(3) no 3_557
H9 H25 3.49(4) no 1_455
H10 O5 3.33(3) no 3_557
H10 O7 3.23(3) no 3_557
H10 C20 2.97(3) no 1_455
H10 C21 3.09(3) no 1_455
H10 H25 2.84(4) no 1_455
H10 H26 3.04(3) no 1_455
H11 O1 3.09(3) no 1_455
H11 C12 3.25(3) no 1_455
H11 C13 2.99(3) no 1_455
H11 H18 2.65(4) no 1_455
H12 O5 3.10(3) no 3_557
H12 C13 3.57(3) no 1_455
H12 H1 3.52(4) no 3_557
H12 H18 3.59(4) no 1_455
H13 O1 2.46(3) no 1_455
H13 C12 3.34(3) no 1_455
H13 C17 2.91(3) no 1_455
H13 H21 2.81(4) no 1_455
H13 H22 2.95(5) no 1_455
H14 Cl1 3.12(3) no .
H14 O1 3.37(3) no 1_455
H14 O4 2.99(3) no .
H14 O5 2.64(3) no .
H14 O6 3.30(3) no .
H14 C17 3.48(3) no 1_455
H14 H21 3.58(4) no 1_455
H14 H22 3.04(5) no 1_455
H15 Cl1 3.33(3) no .
H15 O4 2.49(4) no .
H15 O5 3.05(3) no .
H15 O7 3.14(3) no 3_658
H15 H4 3.51(5) no 3_657
H15 H22 3.55(5) no 1_455
H15 H23 3.22(4) no 3_657
H15 H25 3.16(4) no 1_556
H15 H26 3.51(4) no 1_556
H16 O7 2.46(3) no 3_658
H16 C4 3.47(3) no 1_656
H16 H4 3.26(4) no 3_657
H16 H5 3.49(4) no 3_657
H16 H6 3.40(4) no 3_657
H16 H7 2.51(4) no 1_656
H16 H25 3.58(5) no 1_556
H16 H26 3.45(4) no 1_556
H17 O6 2.93(3) no 1_655
H17 O10 3.39(3) no .
H17 C4 3.05(3) no 1_656
H17 H7 2.49(4) no 1_656
H17 H8 2.72(4) no 1_656
H18 O12 3.55(3) no .
H18 C6 3.51(3) no 1_655
H18 C31 3.17(3) no 1_655
H18 C32 2.75(3) no 1_655
H18 C33 3.46(3) no 1_655
H18 C37 3.53(3) no 1_655
H18 C38 2.93(3) no 1_655
H18 H11 2.65(4) no 1_655
H18 H12 3.59(4) no 1_655
H18 H36 2.97(4) no 1_655
H20 O10 2.38(3) no .
H20 O11 3.28(4) no .
H20 O12 3.45(3) no .
H20 H8 2.74(4) no 1_656
H20 H33 3.00(5) no 1_656
H21 O3 3.43(3) no 1_655
H21 C7 3.55(3) no 1_655
H21 C21 3.14(3) no 1_656
H21 C27 3.28(3) no 1_656
H21 C34 3.11(3) no 1_655
H21 C35 2.90(4) no 1_655
H21 C36 3.36(4) no 1_655
H21 H13 2.81(4) no 1_655
H21 H14 3.58(4) no 1_655
H21 H26 3.17(4) no 1_656
H21 H38 3.00(5) no 1_655
H22 Cl1 3.39(3) no 1_655
H22 O4 2.56(3) no 1_655
H22 O6 3.12(3) no 1_655
H22 C4 3.52(4) no 1_656
H22 C7 3.45(4) no 1_655
H22 C20 3.54(3) no 1_656
H22 H7 3.57(5) no 1_656
H22 H8 2.71(5) no 1_656
H22 H13 2.95(5) no 1_655
H22 H14 3.04(5) no 1_655
H22 H15 3.55(5) no 1_655
H23 O4 3.02(3) no 1_554
H23 O5 2.74(3) no 3_657
H23 O7 3.39(2) no 1_554
H23 H15 3.22(4) no 3_657
H24 O5 3.02(3) no 3_657
H24 H1 3.16(4) no 3_657
H24 H3 3.54(4) no 3_657
H24 H4 3.59(4) no 3_657
H25 Cl1 3.32(3) no 3_657
H25 O4 2.68(3) no 1_554
H25 O5 2.92(3) no 3_657
H25 O7 2.64(3) no 3_657
H25 H9 3.49(4) no 1_655
H25 H10 2.84(4) no 1_655
H25 H15 3.16(4) no 1_554
H25 H16 3.58(5) no 1_554
H26 O8 2.72(3) no 1_554
H26 C10 3.56(3) no 1_554
H26 H10 3.04(3) no 1_655
H26 H15 3.51(4) no 1_554
H26 H16 3.45(4) no 1_554
H26 H21 3.17(4) no 1_454
H26 H34 2.81(4) no 1_655
H26 H35 3.33(4) no 1_655
H26 H38 3.54(4) no 1_554
H27 Cl2 3.41(4) no 1_554
H27 O3 3.22(3) no 1_554
H27 O8 2.45(4) no 1_554
H27 O9 3.47(4) no 1_554
H27 O14 3.35(3) no 1_554
H27 C31 3.52(3) no 1_655
H27 C35 3.55(3) no 1_554
H27 H35 2.63(4) no 1_655
H27 H38 2.78(4) no 1_554
H28 O3 2.45(4) no 4_554
H28 C28 3.38(3) no 4_555
H28 C33 3.40(3) no 4_554
H28 C34 2.77(3) no 4_554
H28 C35 3.31(3) no 4_554
H28 C39 2.90(4) no 4_554
H28 H31 2.68(4) no 4_555
H28 H32 3.31(4) no 4_555
H28 H37 3.54(4) no 4_554
H28 H38 3.40(4) no 4_554
H28 H41 2.58(5) no 4_554
H28 H42 3.40(4) no 1_554
H28 H42 3.20(6) no 4_554
H29 H32 3.51(4) no 4_555
H29 H41 3.04(4) no 4_554
H29 H42 3.54(5) no 4_554
H30 Cl2 3.54(4) no 1_554
H30 O8 3.58(4) no 1_554
H30 O9 2.89(4) no 1_554
H30 O9 3.32(4) no 4_554
H30 O12 3.27(3) no 4_554
H30 O13 2.80(4) no 4_554
H30 O14 2.79(4) no 1_554
H30 C31 3.54(3) no 1_655
H30 H35 2.91(4) no 1_655
H30 H36 3.43(4) no 1_655
H30 H37 3.33(5) no 4_654
H31 Cl2 3.60(4) no 1_554
H31 O3 2.74(3) no 1_554
H31 O8 3.49(3) no 1_554
H31 O9 2.74(4) no 1_554
H31 O13 3.39(4) no 1_554
H31 O14 3.48(3) no 1_554
H31 C24 3.20(3) no 4_554
H31 C39 3.54(3) no 1_554
H31 H28 2.68(4) no 4_554
H31 H38 3.14(4) no 1_554
H31 H42 3.27(5) no 1_554
H32 O9 3.58(4) no 1_554
H32 O12 2.92(3) no 4_554
H32 O13 2.94(3) no 4_554
H32 C24 3.53(3) no 4_554
H32 H28 3.31(4) no 4_554
H32 H29 3.51(4) no 4_554
H32 H39 3.40(5) no 4_554
H33 Cl2 3.38(3) no 1_454
H33 O8 3.42(3) no 1_454
H33 O10 2.89(3) no 1_454
H33 O11 2.48(3) no 1_454
H33 O14 2.97(3) no 1_454
H33 H20 3.00(5) no 1_454
H34 Cl2 3.23(3) no 1_454
H34 O8 2.61(3) no 1_454
H34 O10 3.24(3) no 1_454
H34 O11 2.89(3) no 1_454
H34 O14 3.01(3) no 1_454
H34 C21 3.39(3) no 1_455
H34 H26 2.81(4) no 1_455
H35 Cl2 3.57(4) no 1_454
H35 O8 3.14(3) no 1_454
H35 O11 3.22(4) no 1_454
H35 O14 2.62(4) no 1_454
H35 C21 3.48(3) no 1_455
H35 C22 2.85(3) no 1_455
H35 C23 3.52(3) no 1_455
H35 C27 3.27(3) no 1_455
H35 H26 3.33(4) no 1_455
H35 H27 2.63(4) no 1_455
H35 H30 2.91(4) no 1_455
H35 H41 3.48(4) no 4_554
H36 O9 2.50(3) no 4_454
H36 O13 2.89(4) no 4_454
H36 O14 3.45(3) no 4_454
H36 C39 3.57(4) no 4_554
H36 H18 2.97(4) no 1_455
H36 H30 3.43(4) no 1_455
H36 H40 3.26(5) no 4_554
H36 H41 3.42(5) no 4_554
H36 H42 3.49(5) no 4_554
H37 O9 3.35(3) no 4_454
H37 O11 3.30(3) no 4_454
H37 O12 3.55(4) no 1_455
H37 O14 2.84(3) no 4_454
H37 H28 3.54(4) no 4_555
H37 H30 3.33(5) no 4_455
H37 H42 3.39(5) no 4_554
H38 Cl2 3.51(3) no .
H38 O2 3.35(3) no 4_555
H38 O8 2.71(3) no .
H38 O9 3.44(3) no .
H38 O12 3.59(4) no .
H38 O13 3.36(4) no .
H38 C22 3.41(3) no 1_556
H38 H21 3.00(5) no 1_455
H38 H26 3.54(4) no 1_556
H38 H27 2.78(4) no 1_556
H38 H28 3.40(4) no 4_555
H38 H31 3.14(4) no 1_556
H39 H32 3.40(5) no 4_555
H40 Cl2 3.10(4) no 1_455
H40 O9 3.14(4) no 1_455
H40 O10 2.59(4) no 1_455
H40 O11 2.84(4) no 1_455
H40 O12 2.89(4) no 1_455
H40 O13 2.84(4) no 1_455
H40 O14 3.40(4) no 1_455
H40 C32 3.33(4) no 4_555
H40 C38 3.57(3) no 4_555
H40 H36 3.26(5) no 4_555
H41 O11 3.43(3) no 4_454
H41 O14 3.10(3) no 4_454
H41 C24 3.22(4) no 4_555
H41 C25 3.46(4) no 4_555
H41 C30 3.42(3) no 4_555
H41 C31 3.14(3) no 4_555
H41 C32 3.07(4) no 4_555
H41 C37 3.47(3) no 4_555
H41 C38 3.26(4) no 4_555
H41 H28 2.58(5) no 4_555
H41 H29 3.04(4) no 4_555
H41 H35 3.48(4) no 4_555
H41 H36 3.42(5) no 4_555
H42 O2 2.72(3) no 1_556
H42 O11 3.55(4) no 1_455
H42 C23 3.08(3) no 1_556
H42 C24 3.46(3) no 1_556
H42 C28 3.44(3) no 1_556
H42 C32 3.21(4) no 4_555
H42 C33 3.05(4) no 4_555
H42 C34 3.50(4) no 4_555
H42 C36 3.54(3) no 4_555
H42 C37 3.15(4) no 4_555
H42 C38 2.81(4) no 4_555
H42 H28 3.40(4) no 1_556
H42 H28 3.20(6) no 4_555
H42 H29 3.54(5) no 4_555
H42 H31 3.27(5) no 1_556
H42 H36 3.49(5) no 4_555
H42 H37 3.39(5) no 4_555

loop_
_geom_torsion_atom_site_label_1
_geom_torsion_atom_site_label_2
_geom_torsion_atom_site_label_3
_geom_torsion_atom_site_label_4
_geom_torsion
_geom_torsion_publ_flag
N1 Zn1 N2 C2 -31.18(8) no
N1 Zn1 N2 C3 89.13(11) no
N1 Zn1 N2 C18 -150.46(9) no
N2 Zn1 N1 C1 7.59(7) no
N2 Zn1 N1 C6 -113.24(9) no
N2 Zn1 N1 C7 128.24(9) no
N1 Zn1 N3 C4 -111.20(11) no
N1 Zn1 N3 C5 9.56(10) no
N1 Zn1 N3 C29 129.73(12) no
N3 Zn1 N1 C1 88.74(9) no
N3 Zn1 N1 C6 -32.09(9) no
N3 Zn1 N1 C7 -150.61(10) no
N1 Zn1 N4 C8 -9.20(10) no
N1 Zn1 N4 C15 164.42(14) no
N4 Zn1 N1 C1 -92.00(9) no
N4 Zn1 N1 C6 147.17(10) no
N4 Zn1 N1 C7 28.65(9) no
N1 Zn1 N5 C19 -9.48(18) no
N1 Zn1 N5 C26 169.66(9) no
N5 Zn1 N1 C1 4.98(17) no
N5 Zn1 N1 C6 -115.85(13) no
N5 Zn1 N1 C7 125.63(12) no
N1 Zn1 N6 C30 -90.21(11) no
N1 Zn1 N6 C37 76.21(14) no
N6 Zn1 N1 C1 164.77(8) no
N6 Zn1 N1 C6 43.94(9) no
N6 Zn1 N1 C7 -74.58(9) no
N2 Zn1 N3 C4 -30.53(10) no
N2 Zn1 N3 C5 90.23(11) no
N2 Zn1 N3 C29 -149.60(12) no
N3 Zn1 N2 C2 -113.05(10) no
N3 Zn1 N2 C3 7.26(11) no
N3 Zn1 N2 C18 127.68(10) no
N2 Zn1 N4 C8 -86.50(11) no
N2 Zn1 N4 C15 87.11(13) no
N4 Zn1 N2 C2 45.03(10) no
N4 Zn1 N2 C3 165.34(11) no
N4 Zn1 N2 C18 -74.24(9) no
N2 Zn1 N5 C19 -12.11(8) no
N2 Zn1 N5 C26 167.03(11) no
N5 Zn1 N2 C2 147.76(9) no
N5 Zn1 N2 C3 -91.93(11) no
N5 Zn1 N2 C18 28.48(8) no
N2 Zn1 N6 C30 -17.0(3) no
N2 Zn1 N6 C37 149.45(14) no
N6 Zn1 N2 C2 -107.53(16) no
N6 Zn1 N2 C3 12.8(3) no
N6 Zn1 N2 C18 133.20(15) no
N3 Zn1 N4 C8 -7.2(3) no
N3 Zn1 N4 C15 166.38(15) no
N4 Zn1 N3 C4 -113.14(18) no
N4 Zn1 N3 C5 7.6(3) no
N4 Zn1 N3 C29 127.78(16) no
N3 Zn1 N5 C19 -89.87(9) no
N3 Zn1 N5 C26 89.27(11) no
N5 Zn1 N3 C4 45.44(11) no
N5 Zn1 N3 C5 166.20(11) no
N5 Zn1 N3 C29 -73.64(11) no
N3 Zn1 N6 C30 -11.41(11) no
N3 Zn1 N6 C37 155.02(16) no
N6 Zn1 N3 C4 151.72(12) no
N6 Zn1 N3 C5 -87.52(12) no
N6 Zn1 N3 C29 32.65(11) no
N4 Zn1 N5 C19 82.05(9) no
N4 Zn1 N5 C26 -98.80(11) no
N5 Zn1 N4 C8 -165.30(10) no
N5 Zn1 N4 C15 8.32(14) no
N4 Zn1 N6 C30 -168.87(11) no
N4 Zn1 N6 C37 -2.44(16) no
N6 Zn1 N4 C8 82.61(11) no
N6 Zn1 N4 C15 -103.77(13) no
N5 Zn1 N6 C30 81.54(12) no
N5 Zn1 N6 C37 -112.03(14) no
N6 Zn1 N5 C19 -168.35(8) no
N6 Zn1 N5 C26 10.80(11) no
O8 Cl2 O9 O13 -106.6(5) no
O8 Cl2 O10 O11 -108.02(15) no
O8 Cl2 O10 O12 92.7(3) no
O8 Cl2 O11 O10 101.3(4) no
O8 Cl2 O11 O14 -76.2(8) no
O8 Cl2 O12 O10 -107.6(3) no
O8 Cl2 O12 O13 116.0(3) no
O8 Cl2 O13 O9 92.4(10) no
O8 Cl2 O13 O12 -86.6(7) no
O8 Cl2 O14 O11 116.2(4) no
O9 Cl2 O10 O11 86.4(7) no
O9 Cl2 O10 O12 -72.9(6) no
O10 Cl2 O9 O13 58.7(8) no
O9 Cl2 O11 O10 -132.5(5) no
O9 Cl2 O11 O14 50.0(9) no
O11 Cl2 O9 O13 126.2(7) no
O9 Cl2 O12 O10 137.0(4) no
O9 Cl2 O12 O13 0.6(6) no
O12 Cl2 O9 O13 -0.9(8) no
O9 Cl2 O13 O9 0.0(6) no
O9 Cl2 O13 O12 -179.0(14) no
O13 Cl2 O9 O13 0.0(11) no
O9 Cl2 O14 O11 -131.9(6) no
O14 Cl2 O9 O13 155.9(6) no
O10 Cl2 O11 O10 -0.0(4) no
O10 Cl2 O11 O14 -177.5(10) no
O11 Cl2 O10 O11 0.0(6) no
O11 Cl2 O10 O12 -159.3(7) no
O10 Cl2 O12 O10 0.0(3) no
O10 Cl2 O12 O13 -136.4(6) no
O12 Cl2 O10 O11 159.3(5) no
O12 Cl2 O10 O12 0.0(5) no
O10 Cl2 O13 O9 -140.2(8) no
O10 Cl2 O13 O12 40.8(7) no
O13 Cl2 O10 O11 120.5(9) no
O13 Cl2 O10 O12 -38.7(9) no
O10 Cl2 O14 O11 2.3(5) no
O14 Cl2 O10 O11 -1.6(4) no
O14 Cl2 O10 O12 -160.9(3) no
O11 Cl2 O12 O10 21.8(7) no
O11 Cl2 O12 O13 -114.6(7) no
O12 Cl2 O11 O10 -22.0(7) no
O12 Cl2 O11 O14 160.5(5) no
O11 Cl2 O13 O9 -71.1(14) no
O11 Cl2 O13 O12 109.9(10) no
O13 Cl2 O11 O10 -94.7(12) no
O13 Cl2 O11 O14 87.8(14) no
O11 Cl2 O14 O11 -0.0(9) no
O14 Cl2 O11 O10 177.5(10) no
O14 Cl2 O11 O14 -0.0(4) no
O12 Cl2 O13 O9 179.0(14) no
O12 Cl2 O13 O12 0.0(7) no
O13 Cl2 O12 O10 136.4(10) no
O13 Cl2 O12 O13 0.0(8) no
O12 Cl2 O14 O11 -46.0(12) no
O14 Cl2 O12 O10 54.7(10) no
O14 Cl2 O12 O13 -81.7(12) no
O13 Cl2 O14 O11 -115.6(9) no
O14 Cl2 O13 O9 -26.4(12) no
O14 Cl2 O13 O12 154.6(4) no
C17 O1 C12 C11 -10.6(3) no
C17 O1 C12 C13 168.75(17) no
C28 O2 C23 C22 -11.3(3) no
C28 O2 C23 C24 168.53(16) no
C39 O3 C34 C33 2.6(4) no
C39 O3 C34 C35 -179.41(19) no
Cl2 O9 O13 Cl2 0.00(3) no
Cl2 O9 O13 O12 2(2) no
Cl2 O10 O11 Cl2 0.00(4) no
Cl2 O10 O11 O14 3.3(13) no
Cl2 O10 O12 Cl2 -0.00(4) no
Cl2 O10 O12 O13 34.0(6) no
O11 O10 O12 Cl2 -20.4(8) no
O11 O10 O12 O13 13.6(12) no
O12 O10 O11 Cl2 20.8(9) no
O12 O10 O11 O14 24(2) no
Cl2 O11 O14 Cl2 -0.00(3) no
O10 O11 O14 Cl2 -2.9(13) no
Cl2 O12 O13 Cl2 -0.00(4) no
Cl2 O12 O13 O9 -2(3) no
O10 O12 O13 Cl2 -34.5(8) no
O10 O12 O13 O9 -36(3) no
Zn1 N1 C1 C2 17.39(15) no
Zn1 N1 C6 C5 49.48(16) no
Zn1 N1 C7 C8 -43.75(15) no
C1 N1 C6 C5 -70.5(2) no
C6 N1 C1 C2 133.66(16) no
C1 N1 C7 C8 76.4(2) no
C7 N1 C1 C2 -99.34(19) no
C6 N1 C7 C8 -156.82(15) no
C7 N1 C6 C5 162.92(15) no
Zn1 N2 C2 C1 50.76(14) no
Zn1 N2 C3 C4 17.4(3) no
Zn1 N2 C18 C19 -40.73(16) no
C2 N2 C3 C4 133.53(19) no
C3 N2 C2 C1 -68.6(2) no
C2 N2 C18 C19 -154.87(14) no
C18 N2 C2 C1 165.53(14) no
C3 N2 C18 C19 78.99(18) no
C18 N2 C3 C4 -99.8(2) no
Zn1 N3 C4 C3 49.96(18) no
Zn1 N3 C5 C6 14.9(2) no
Zn1 N3 C29 C30 -49.07(19) no
C4 N3 C5 C6 132.22(16) no
C5 N3 C4 C3 -69.88(19) no
C4 N3 C29 C30 -163.76(16) no
C29 N3 C4 C3 164.12(15) no
C5 N3 C29 C30 70.20(19) no
C29 N3 C5 C6 -101.31(17) no
Zn1 N4 C8 C7 -13.1(2) no
Zn1 N4 C8 C9 170.31(12) no
Zn1 N4 C15 C14 13.8(3) no
Zn1 N4 C15 C16 -169.47(11) no
C8 N4 C15 C14 -172.91(16) no
C8 N4 C15 C16 3.8(3) no
C15 N4 C8 C7 172.50(15) no
C15 N4 C8 C9 -4.1(3) no
Zn1 N5 C19 C18 -7.58(16) no
Zn1 N5 C19 C20 176.70(10) no
Zn1 N5 C26 C25 5.0(2) no
Zn1 N5 C26 C27 -178.27(8) no
C19 N5 C26 C25 -175.94(13) no
C19 N5 C26 C27 0.8(2) no
C26 N5 C19 C18 173.19(12) no
C26 N5 C19 C20 -2.5(2) no
Zn1 N6 C30 C29 -13.3(3) no
Zn1 N6 C30 C31 166.90(15) no
Zn1 N6 C37 C36 20.8(3) no
Zn1 N6 C37 C38 -160.94(12) no
C30 N6 C37 C36 -173.62(18) no
C30 N6 C37 C38 4.7(3) no
C37 N6 C30 C29 178.66(17) no
C37 N6 C30 C31 -1.1(4) no
N1 C1 C2 N2 -47.05(19) no
N2 C3 C4 N3 -46.0(3) no
N3 C5 C6 N1 -44.8(3) no
N1 C7 C8 N4 40.3(3) no
N1 C7 C8 C9 -142.97(16) no
N4 C8 C9 C10 1.1(3) no
C7 C8 C9 C10 -175.40(17) no
C8 C9 C10 C16 2.3(4) no
C9 C10 C16 C11 175.57(19) no
C9 C10 C16 C15 -2.4(3) no
C12 C11 C16 C10 -175.35(18) no
C12 C11 C16 C15 2.6(3) no
C16 C11 C12 O1 177.89(18) no
C16 C11 C12 C13 -1.4(3) no
O1 C12 C13 C14 -179.83(17) no
C11 C12 C13 C14 -0.5(4) no
C12 C13 C14 C15 1.2(4) no
C13 C14 C15 N4 176.88(18) no
C13 C14 C15 C16 0.0(3) no
N4 C15 C16 C10 -0.6(3) no
N4 C15 C16 C11 -178.67(16) no
C14 C15 C16 C10 176.16(17) no
C14 C15 C16 C11 -1.9(3) no
N2 C18 C19 N5 34.2(2) no
N2 C18 C19 C20 -149.92(14) no
N5 C19 C20 C21 1.8(3) no
C18 C19 C20 C21 -173.82(14) no
C19 C20 C21 C27 0.6(3) no
C20 C21 C27 C22 176.67(14) no
C20 C21 C27 C26 -2.2(3) no
C23 C22 C27 C21 -177.79(14) no
C23 C22 C27 C26 1.0(3) no
C27 C22 C23 O2 178.95(15) no
C27 C22 C23 C24 -0.9(3) no
O2 C23 C24 C25 -179.51(15) no
C22 C23 C24 C25 0.4(3) no
C23 C24 C25 C26 0.1(3) no
C24 C25 C26 N5 176.88(15) no
C24 C25 C26 C27 -0.0(3) no
N5 C26 C27 C21 1.5(3) no
N5 C26 C27 C22 -177.37(13) no
C25 C26 C27 C21 178.32(13) no
C25 C26 C27 C22 -0.5(3) no
N3 C29 C30 N6 43.5(3) no
N3 C29 C30 C31 -136.69(19) no
N6 C30 C31 C32 -2.1(4) no
C29 C30 C31 C32 178.1(2) no
C30 C31 C32 C38 1.9(4) no
C31 C32 C38 C33 -179.5(2) no
C31 C32 C38 C37 1.4(4) no
C34 C33 C38 C32 -177.2(2) no
C34 C33 C38 C37 1.9(4) no
C38 C33 C34 O3 -178.8(2) no
C38 C33 C34 C35 3.3(4) no
O3 C34 C35 C36 177.09(18) no
C33 C34 C35 C36 -4.8(4) no
C34 C35 C36 C37 0.9(4) no
C35 C36 C37 N6 -177.47(19) no
C35 C36 C37 C38 4.2(3) no
N6 C37 C38 C32 -4.8(3) no
N6 C37 C38 C33 176.09(18) no
C36 C37 C38 C32 173.49(18) no
C36 C37 C38 C33 -5.6(3) no
